data_1568615
loop_
_publ_author_name
'Binwal, Devesh Chandra'
'Mudoi, Prashurya Pritam'
'Panda, Debendra Prasad'
'Vishnoi, Pratap'

_publ_section_title
;
 Molybdenum chloride double perovskites: dimensionality control of optical
 and magnetic properties.
;
_journal_issue 15
_journal_name_full 'Chemical science'
_journal_page_first 3982
_journal_page_last 3989
_journal_paper_doi 10.1039/d3sc00132f
_journal_volume 14
_journal_year 2023
_chemical_formula_sum 'C8 H28 Ag Cl8 Mo N4'
_chemical_formula_weight 667.75
_space_group_crystal_system triclinic
_space_group_IT_number 2
_space_group_name_Hall '-P 1'
_space_group_name_H-M_alt 'P -1'
_atom_sites_solution_hydrogens geom
_audit_creation_method SHELXL-2018/3
_audit_update_record
;
2023-02-17 deposited with the CCDC.	2023-03-06 downloaded from the CCDC.
;
_cell_angle_alpha 80.191(12)
_cell_angle_beta 88.082(12)
_cell_angle_gamma 89.402(12)
_cell_formula_units_Z 1
_cell_length_a 7.636(2)
_cell_length_b 7.671(2)
_cell_length_c 9.789(3)
_cell_measurement_reflns_used 4844
_cell_measurement_temperature 460(2)
_cell_measurement_theta_max 23.73
_cell_measurement_theta_min 3.13
_cell_volume 564.7(3)
_computing_structure_refinement 'SHELXL-2018/3 (Sheldrick, 2018)'
_computing_structure_solution 'SHELXT 2018/2 (Sheldrick, 2018)'
_diffrn_ambient_temperature 460(2)
_diffrn_measured_fraction_theta_full 1.000
_diffrn_measured_fraction_theta_max 0.997
_diffrn_measurement_device_type 'Bruker APEX-II CCD'
_diffrn_measurement_method '\f and \w scans'
_diffrn_radiation_type MoK\a
_diffrn_radiation_wavelength 0.71073
_diffrn_reflns_av_R_equivalents 0.0899
_diffrn_reflns_av_unetI/netI 0.0418
_diffrn_reflns_Laue_measured_fraction_full 1.000
_diffrn_reflns_Laue_measured_fraction_max 0.997
_diffrn_reflns_limit_h_max 9
_diffrn_reflns_limit_h_min -9
_diffrn_reflns_limit_k_max 9
_diffrn_reflns_limit_k_min -9
_diffrn_reflns_limit_l_max 12
_diffrn_reflns_limit_l_min -12
_diffrn_reflns_number 26795
_diffrn_reflns_point_group_measured_fraction_full 1.000
_diffrn_reflns_point_group_measured_fraction_max 0.997
_diffrn_reflns_theta_full 25.242
_diffrn_reflns_theta_max 27.557
_diffrn_reflns_theta_min 2.669
_exptl_absorpt_coefficient_mu 2.368
_exptl_absorpt_correction_type multi-scan
_exptl_absorpt_process_details SADABS
_exptl_crystal_colour Red
_exptl_crystal_density_diffrn 1.964
_exptl_crystal_description Block
_exptl_crystal_F_000 329
_exptl_crystal_size_max 0.05
_exptl_crystal_size_mid 0.05
_exptl_crystal_size_min 0.04
_exptl_transmission_factor_max 0.7456
_exptl_transmission_factor_min 0.6144
_refine_diff_density_max 0.751
_refine_diff_density_min -0.589
_refine_diff_density_rms 0.097
_refine_ls_extinction_method none
_refine_ls_goodness_of_fit_ref 1.067
_refine_ls_hydrogen_treatment constr
_refine_ls_matrix_type full
_refine_ls_number_parameters 103
_refine_ls_number_reflns 2584
_refine_ls_number_restraints 1
_refine_ls_restrained_S_all 1.083
_refine_ls_R_factor_all 0.0643
_refine_ls_R_factor_gt 0.0412
_refine_ls_shift/su_max 0.000
_refine_ls_shift/su_mean 0.000
_refine_ls_structure_factor_coef Fsqd
_refine_ls_weighting_details 'w=1/[\s^2^(Fo^2^)+(0.0559P)^2^+0.1611P] where P=(Fo^2^+2Fc^2^)/3'
_refine_ls_weighting_scheme calc
_refine_ls_wR_factor_gt 0.1038
_refine_ls_wR_factor_ref 0.1144
_reflns_Friedel_coverage 0.000
_reflns_number_gt 1885
_reflns_number_total 2584
_reflns_threshold_expression 'I > 2\s(I)'
_cod_data_source_file d3sc00132f2.cif
_cod_data_source_block shelx
_cod_depositor_comments 'Adding full bibliography for 1568613--1568617.cif.'
_cod_database_code 1568615
_shelx_shelxl_version_number 2018/3
_shelx_space_group_comment
;
The symmetry employed for this shelxl refinement is uniquely defined
by the following loop, which should always be used as a source of
symmetry information in preference to the above space-group names.
They are only intended as comments.
;

loop_
_space_group_symop_operation_xyz
'x, y, z'
'-x, -y, -z'

loop_
_atom_site_label
_atom_site_type_symbol
_atom_site_fract_x
_atom_site_fract_y
_atom_site_fract_z
_atom_site_U_iso_or_equiv
_atom_site_adp_type
_atom_site_occupancy
_atom_site_site_symmetry_order
_atom_site_calc_flag
_atom_site_refinement_flags_posn
_atom_site_refinement_flags_adp
_atom_site_refinement_flags_occupancy
_atom_site_disorder_assembly
_atom_site_disorder_group
C2 C 0.4164(7) 0.4853(9) 0.9667(6) 0.0727(14) Uani 1 1 d . . . . .
H3B H 0.368729 0.599183 0.925619 0.087 Uiso 1 1 calc R U . . .
H3A H 0.333073 0.431022 1.037927 0.087 Uiso 1 1 calc R U . . .
C1 C 0.4342(8) 0.3688(8) 0.8547(6) 0.0798(16) Uani 1 1 d . . . . .
H2A H 0.495540 0.260665 0.892077 0.096 Uiso 1 1 calc R U . . .
H2B H 0.318152 0.336568 0.830477 0.096 Uiso 1 1 calc R U . . .
C3 C 0.9515(12) 1.0849(18) 0.1530(10) 0.185(6) Uani 1 1 d D . . . .
H2E H 0.842087 1.020437 0.169178 0.222 Uiso 1 1 calc R U . . .
H2D H 0.923480 1.205453 0.111136 0.222 Uiso 1 1 calc R U . . .
C4 C 1.0556(14) 1.009(2) 0.0566(11) 0.195(5) Uani 1 1 d D . . . .
H3D H 1.098931 0.893473 0.099294 0.234 Uiso 1 1 calc R U . . .
H3E H 1.154938 1.083597 0.023600 0.234 Uiso 1 1 calc R U . . .
Ag1 Ag 1.000000 0.500000 0.500000 0.0681(2) Uani 1 2 d S . P . .
Cl4 Cl 0.71558(17) 1.23637(16) 0.48425(16) 0.0773(4) Uani 1 1 d . . . . .
Cl1 Cl 0.45887(18) 1.0728(2) 0.24981(14) 0.0768(4) Uani 1 1 d . . . . .
Cl3 Cl 0.73098(15) 0.78971(16) 0.45858(15) 0.0686(4) Uani 1 1 d . . . . .
Cl2 Cl 0.9496(2) 0.4759(2) 0.75405(15) 0.0836(4) Uani 1 1 d . . . . .
Mo1 Mo 0.500000 1.000000 0.500000 0.04492(18) Uani 1 2 d S . P . .
N1 N 0.5280(6) 0.4549(7) 0.7295(4) 0.0766(13) Uani 1 1 d . . . . .
H1B H 0.534666 0.381767 0.668024 0.115 Uiso 1 1 calc R U . . .
H1C H 0.471053 0.552925 0.693512 0.115 Uiso 1 1 calc R U . . .
H1A H 0.635565 0.482531 0.750641 0.115 Uiso 1 1 calc R U . . .
N2 N 1.0263(6) 1.0886(8) 0.2835(5) 0.0892(15) Uani 1 1 d . . . . .
H1F H 0.951163 1.138965 0.336572 0.134 Uiso 1 1 calc R U . . .
H1E H 1.049419 0.978643 0.324742 0.134 Uiso 1 1 calc R U . . .
H1D H 1.125095 1.150664 0.270777 0.134 Uiso 1 1 calc R U . . .

loop_
_atom_site_aniso_label
_atom_site_aniso_U_11
_atom_site_aniso_U_22
_atom_site_aniso_U_33
_atom_site_aniso_U_23
_atom_site_aniso_U_13
_atom_site_aniso_U_12
C2 0.071(3) 0.086(4) 0.065(3) -0.026(3) 0.009(3) -0.003(3)
C1 0.093(4) 0.084(4) 0.067(3) -0.027(3) 0.006(3) -0.022(3)
C3 0.113(7) 0.319(16) 0.160(9) -0.147(10) -0.035(6) 0.050(9)
C4 0.156(11) 0.268(15) 0.180(12) -0.088(11) -0.059(8) 0.019(10)
Ag1 0.0656(4) 0.0697(4) 0.0708(4) -0.0182(3) 0.0058(3) -0.0024(3)
Cl4 0.0548(7) 0.0646(8) 0.1198(12) -0.0381(8) 0.0127(7) -0.0193(6)
Cl1 0.0707(8) 0.0956(10) 0.0649(8) -0.0160(7) -0.0045(6) 0.0147(7)
Cl3 0.0554(7) 0.0648(7) 0.0909(9) -0.0290(6) -0.0061(6) 0.0186(6)
Cl2 0.0730(9) 0.1075(11) 0.0690(8) -0.0127(8) 0.0034(7) 0.0057(8)
Mo1 0.0358(3) 0.0392(3) 0.0627(4) -0.0169(2) -0.0021(2) 0.00124(19)
N1 0.083(3) 0.092(3) 0.059(3) -0.024(2) 0.003(2) -0.003(3)
N2 0.064(3) 0.128(4) 0.084(3) -0.042(3) 0.000(2) 0.003(3)

loop_
_atom_type_symbol
_atom_type_description
_atom_type_scat_dispersion_real
_atom_type_scat_dispersion_imag
_atom_type_scat_source
C C 0.0033 0.0016 'International Tables Vol C Tables 4.2.6.8 and 6.1.1.4'
H H 0.0000 0.0000 'International Tables Vol C Tables 4.2.6.8 and 6.1.1.4'
Ag Ag -0.8971 1.1015 'International Tables Vol C Tables 4.2.6.8 and 6.1.1.4'
Cl Cl 0.1484 0.1585 'International Tables Vol C Tables 4.2.6.8 and 6.1.1.4'
Mo Mo -1.6832 0.6857 'International Tables Vol C Tables 4.2.6.8 and 6.1.1.4'
N N 0.0061 0.0033 'International Tables Vol C Tables 4.2.6.8 and 6.1.1.4'

loop_
_geom_angle_atom_site_label_1
_geom_angle_atom_site_label_2
_geom_angle_atom_site_label_3
_geom_angle
_geom_angle_site_symmetry_1
_geom_angle_site_symmetry_3
_geom_angle_publ_flag
C2 C2 C1 114.3(6) 2_667 . ?
N1 C1 C2 113.1(5) . . ?
C4 C3 N2 116.2(8) . . ?
C3 C4 C4 106.6(11) . 2_775 ?
Cl2 Ag1 Cl2 180.0 2_766 . ?
Cl4 Mo1 Cl4 180.0 . 2_676 ?
Cl4 Mo1 Cl1 90.26(5) . . ?
Cl4 Mo1 Cl1 89.74(5) 2_676 . ?
Cl4 Mo1 Cl1 89.74(5) . 2_676 ?
Cl4 Mo1 Cl1 90.26(5) 2_676 2_676 ?
Cl1 Mo1 Cl1 180.0 . 2_676 ?
Cl4 Mo1 Cl3 89.35(5) . 2_676 ?
Cl4 Mo1 Cl3 90.65(5) 2_676 2_676 ?
Cl1 Mo1 Cl3 90.46(5) . 2_676 ?
Cl1 Mo1 Cl3 89.54(5) 2_676 2_676 ?
Cl4 Mo1 Cl3 90.65(5) . . ?
Cl4 Mo1 Cl3 89.35(5) 2_676 . ?
Cl1 Mo1 Cl3 89.54(5) . . ?
Cl1 Mo1 Cl3 90.46(5) 2_676 . ?
Cl3 Mo1 Cl3 180.0 2_676 . ?

loop_
_geom_bond_atom_site_label_1
_geom_bond_atom_site_label_2
_geom_bond_distance
_geom_bond_site_symmetry_2
_geom_bond_publ_flag
C2 C2 1.489(11) 2_667 ?
C2 C1 1.530(7) . ?
C1 N1 1.458(7) . ?
C3 C4 1.412(8) . ?
C3 N2 1.421(9) . ?
C4 C4 1.442(19) 2_775 ?
Ag1 Cl2 2.4796(16) 2_766 ?
Ag1 Cl2 2.4796(16) . ?
Cl4 Mo1 2.4436(13) . ?
Cl1 Mo1 2.4476(15) . ?
Cl3 Mo1 2.4481(12) . ?
